data_2227310
loop_
_publ_author_name
'Shen, Shi-De'
'Feng, Xiao-Dong'
'Yang, Wei-Hua'
'Yao, Chang-Sheng'

_publ_section_title
;
 5'-Amino-2-oxo-2',3'-dihydrospiro[indoline-3,7'-thieno[3,2-<i>b</i>]pyran]-6'-carbonitrile
 1',1'-dioxide
;
_journal_coeditor_code CI5148
_journal_issue 9
_journal_name_full 'Acta Crystallographica Section E'
_journal_page_first o2448
_journal_paper_doi 10.1107/S1600536810032861
_journal_volume 66
_journal_year 2010
_chemical_formula_iupac 'C15 H11 N3 O4 S'
_chemical_formula_moiety 'C15 H11 N3 O4 S'
_chemical_formula_sum 'C15 H11 N3 O4 S'
_chemical_formula_weight 329.33
_chemical_name_systematic
;
5'-Amino-2-oxo-2',3'-dihydrospiro[indoline-3,7'-thieno[3,2-<i>b</i>]pyran]-6'-
carbonitrile 1',1'-dioxide
;
_space_group_IT_number 15
_symmetry_cell_setting monoclinic
_symmetry_space_group_name_Hall '-C 2yc'
_symmetry_space_group_name_H-M 'C 1 2/c 1'
_atom_sites_solution_hydrogens geom
_atom_sites_solution_primary direct
_atom_sites_solution_secondary difmap
_audit_creation_method SHELXL-97
_cell_angle_alpha 90.00
_cell_angle_beta 112.611(8)
_cell_angle_gamma 90.00
_cell_formula_units_Z 8
_cell_length_a 30.669(4)
_cell_length_b 8.1760(14)
_cell_length_c 12.229(2)
_cell_measurement_reflns_used 6345
_cell_measurement_temperature 113(2)
_cell_measurement_theta_max 33.40
_cell_measurement_theta_min 1.40
_cell_volume 2830.7(8)
_computing_cell_refinement 'CrystalClear-SM Expert (Rigaku/MSC, 2009)'
_computing_data_collection 'CrystalClear-SM Expert (Rigaku/MSC, 2009)'
_computing_data_reduction 'CrystalClear-SM Expert (Rigaku/MSC, 2009)'
_computing_molecular_graphics 'SHELXTL (Sheldrick, 2008)'
_computing_publication_material 'SHELXTL (Sheldrick, 2008)'
_computing_structure_refinement 'SHELXL97 (Sheldrick, 2008)'
_computing_structure_solution 'SHELXS97 (Sheldrick, 2008)'
_diffrn_ambient_temperature 113(2)
_diffrn_detector_area_resol_mean 14.222
_diffrn_measured_fraction_theta_full 0.998
_diffrn_measured_fraction_theta_max 0.998
_diffrn_measurement_device_type 'Rigaku Saturn724 CCD'
_diffrn_measurement_method \w
_diffrn_radiation_monochromator multilayer
_diffrn_radiation_source 'rotating anode'
_diffrn_radiation_type MoK\a
_diffrn_radiation_wavelength 0.71075
_diffrn_reflns_av_R_equivalents 0.0373
_diffrn_reflns_av_sigmaI/netI 0.0308
_diffrn_reflns_limit_h_max 43
_diffrn_reflns_limit_h_min -42
_diffrn_reflns_limit_k_max 11
_diffrn_reflns_limit_k_min -11
_diffrn_reflns_limit_l_max 17
_diffrn_reflns_limit_l_min -17
_diffrn_reflns_number 19659
_diffrn_reflns_theta_full 30.06
_diffrn_reflns_theta_max 30.06
_diffrn_reflns_theta_min 1.44
_diffrn_standards_decay_% 0
_diffrn_standards_interval_count 0
_diffrn_standards_interval_time 0
_diffrn_standards_number 0
_exptl_absorpt_coefficient_mu 0.254
_exptl_absorpt_correction_T_max 0.9509
_exptl_absorpt_correction_T_min 0.9391
_exptl_absorpt_correction_type multi-scan
_exptl_absorpt_process_details '(CrystalClear-SM Expert; Rigaku/MSC, 2009)'
_exptl_crystal_colour colourless
_exptl_crystal_density_diffrn 1.546
_exptl_crystal_density_method 'not measured'
_exptl_crystal_description Prism
_exptl_crystal_F_000 1360
_exptl_crystal_size_max 0.25
_exptl_crystal_size_mid 0.22
_exptl_crystal_size_min 0.20
_refine_diff_density_max 0.443
_refine_diff_density_min -0.267
_refine_ls_extinction_method none
_refine_ls_goodness_of_fit_ref 1.083
_refine_ls_hydrogen_treatment mixed
_refine_ls_matrix_type full
_refine_ls_number_parameters 220
_refine_ls_number_reflns 4149
_refine_ls_number_restraints 0
_refine_ls_restrained_S_all 1.083
_refine_ls_R_factor_all 0.0405
_refine_ls_R_factor_gt 0.0357
_refine_ls_shift/su_max 0.001
_refine_ls_shift/su_mean 0.000
_refine_ls_structure_factor_coef Fsqd
_refine_ls_weighting_details 'calc w=1/[\s^2^(Fo^2^)+(0.0595P)^2^+0.5864P] where P=(Fo^2^+2Fc^2^)/3'
_refine_ls_weighting_scheme calc
_refine_ls_wR_factor_gt 0.0963
_refine_ls_wR_factor_ref 0.0992
_reflns_number_gt 3670
_reflns_number_total 4149
_reflns_threshold_expression I>2\s(I)
_cod_data_source_file ci5148.cif
_cod_data_source_block I
_cod_original_sg_symbol_H-M 'C 2/c'
_cod_database_code 2227310
_cod_database_fobs_code 2227310

loop_
_symmetry_equiv_pos_as_xyz
'x, y, z'
'-x, y, -z+1/2'
'x+1/2, y+1/2, z'
'-x+1/2, y+1/2, -z+1/2'
'-x, -y, -z'
'x, -y, z-1/2'
'-x+1/2, -y+1/2, -z'
'x+1/2, -y+1/2, z-1/2'

loop_
_atom_site_type_symbol
_atom_site_label
_atom_site_fract_x
_atom_site_fract_y
_atom_site_fract_z
_atom_site_U_iso_or_equiv
_atom_site_adp_type
_atom_site_calc_flag
_atom_site_refinement_flags
_atom_site_occupancy
_atom_site_disorder_assembly
_atom_site_disorder_group
S S1 0.147537(9) 0.29057(3) 0.24536(2) 0.01647(9) Uani d . 1 . .
O O1 0.02172(3) 0.46422(10) 0.16158(7) 0.01616(16) Uani d . 1 . .
O O2 0.16145(3) 0.24351(12) 0.15034(8) 0.0273(2) Uani d . 1 . .
O O3 0.18485(3) 0.33938(10) 0.35503(7) 0.01955(17) Uani d . 1 . .
O O4 0.10067(3) 0.52484(10) -0.05002(7) 0.02012(18) Uani d . 1 . .
N N1 -0.02109(3) 0.68754(13) 0.09053(9) 0.0183(2) Uani d . 1 . .
N N2 0.16403(3) 0.67827(13) 0.06897(9) 0.0202(2) Uani d . 1 . .
N N3 0.05132(3) 0.96181(13) 0.00106(9) 0.0214(2) Uani d . 1 . .
C C1 0.02156(4) 0.62030(13) 0.12026(9) 0.0145(2) Uani d . 1 . .
C C2 0.06085(4) 0.68905(13) 0.11213(9) 0.0145(2) Uani d . 1 . .
C C3 0.10896(3) 0.60632(13) 0.15197(9) 0.0142(2) Uani d . 1 . .
C C4 0.10317(4) 0.43896(13) 0.19455(9) 0.0143(2) Uani d . 1 . .
C C5 0.06325(4) 0.37984(13) 0.19645(9) 0.0145(2) Uani d . 1 . .
C C6 0.06143(4) 0.21074(13) 0.23920(10) 0.0180(2) Uani d . 1 . .
H H6A 0.0382 0.1442 0.1757 0.022 Uiso calc R 1 . .
H H6B 0.0520 0.2125 0.3081 0.022 Uiso calc R 1 . .
C C7 0.11110(4) 0.13877(14) 0.27463(11) 0.0209(2) Uani d . 1 . .
H H7A 0.1100 0.0386 0.2282 0.025 Uiso calc R 1 . .
H H7B 0.1241 0.1098 0.3598 0.025 Uiso calc R 1 . .
C C8 0.05546(4) 0.84058(13) 0.05249(9) 0.0159(2) Uani d . 1 . .
C C9 0.12351(4) 0.59395(14) 0.04311(9) 0.0164(2) Uani d . 1 . .
C C10 0.18025(4) 0.74686(15) 0.18382(10) 0.0191(2) Uani d . 1 . .
C C11 0.14933(4) 0.70594(13) 0.23842(10) 0.0160(2) Uani d . 1 . .
C C12 0.15829(4) 0.75477(14) 0.35300(10) 0.0192(2) Uani d . 1 . .
H H12 0.1377 0.7253 0.3911 0.023 Uiso calc R 1 . .
C C13 0.19871(4) 0.84902(15) 0.41138(11) 0.0246(3) Uani d . 1 . .
H H13 0.2057 0.8843 0.4903 0.029 Uiso calc R 1 . .
C C14 0.22859(4) 0.89130(17) 0.35519(12) 0.0290(3) Uani d . 1 . .
H H14 0.2556 0.9564 0.3964 0.035 Uiso calc R 1 . .
C C15 0.22021(4) 0.84121(17) 0.24027(12) 0.0278(3) Uani d . 1 . .
H H15 0.2409 0.8702 0.2022 0.033 Uiso calc R 1 . .
H H1 -0.0266(6) 0.792(2) 0.0714(15) 0.032(4) Uiso d . 1 . .
H H2 -0.0445(6) 0.623(2) 0.0855(14) 0.030(4) Uiso d . 1 . .
H H3 0.1762(6) 0.6867(19) 0.0186(15) 0.030(4) Uiso d . 1 . .

loop_
_atom_site_aniso_label
_atom_site_aniso_U_11
_atom_site_aniso_U_22
_atom_site_aniso_U_33
_atom_site_aniso_U_12
_atom_site_aniso_U_13
_atom_site_aniso_U_23
S1 0.01688(14) 0.01640(14) 0.01632(15) 0.00426(9) 0.00659(11) 0.00220(9)
O1 0.0148(3) 0.0163(4) 0.0191(4) 0.0019(3) 0.0083(3) 0.0031(3)
O2 0.0321(5) 0.0310(5) 0.0228(4) 0.0128(4) 0.0148(4) 0.0019(4)
O3 0.0151(3) 0.0225(4) 0.0195(4) 0.0017(3) 0.0049(3) 0.0025(3)
O4 0.0215(4) 0.0236(4) 0.0169(4) 0.0021(3) 0.0092(3) 0.0017(3)
N1 0.0147(4) 0.0185(5) 0.0227(5) 0.0022(4) 0.0083(4) 0.0021(4)
N2 0.0168(4) 0.0264(5) 0.0208(5) 0.0008(4) 0.0110(4) 0.0044(4)
N3 0.0212(5) 0.0191(5) 0.0243(5) 0.0030(4) 0.0092(4) 0.0034(4)
C1 0.0163(4) 0.0159(5) 0.0120(5) 0.0013(4) 0.0061(4) -0.0001(4)
C2 0.0143(5) 0.0152(5) 0.0143(5) 0.0024(4) 0.0058(4) 0.0012(4)
C3 0.0128(4) 0.0152(5) 0.0151(5) 0.0018(4) 0.0057(4) 0.0019(4)
C4 0.0155(5) 0.0148(5) 0.0128(5) 0.0022(4) 0.0055(4) 0.0021(4)
C5 0.0163(5) 0.0150(5) 0.0125(5) 0.0019(4) 0.0057(4) 0.0005(4)
C6 0.0206(5) 0.0158(5) 0.0185(5) -0.0005(4) 0.0085(4) 0.0019(4)
C7 0.0206(5) 0.0150(5) 0.0228(6) 0.0002(4) 0.0036(4) 0.0034(4)
C8 0.0137(4) 0.0177(5) 0.0165(5) 0.0019(4) 0.0060(4) -0.0012(4)
C9 0.0167(5) 0.0173(5) 0.0171(5) 0.0049(4) 0.0088(4) 0.0054(4)
C10 0.0152(5) 0.0200(5) 0.0215(6) 0.0022(4) 0.0064(4) 0.0050(4)
C11 0.0131(5) 0.0144(5) 0.0186(5) 0.0014(3) 0.0040(4) 0.0033(4)
C12 0.0192(5) 0.0163(5) 0.0195(5) 0.0017(4) 0.0047(4) 0.0023(4)
C13 0.0216(5) 0.0206(6) 0.0231(6) 0.0000(4) -0.0008(5) 0.0007(4)
C14 0.0179(5) 0.0263(6) 0.0339(7) -0.0048(5) 0.0001(5) 0.0032(5)
C15 0.0157(5) 0.0304(7) 0.0344(7) -0.0034(5) 0.0065(5) 0.0075(5)

loop_
_atom_type_symbol
_atom_type_description
_atom_type_scat_dispersion_real
_atom_type_scat_dispersion_imag
_atom_type_scat_source
C C 0.0033 0.0016 'International Tables Vol C Tables 4.2.6.8 and 6.1.1.4'
H H 0.0000 0.0000 'International Tables Vol C Tables 4.2.6.8 and 6.1.1.4'
N N 0.0061 0.0033 'International Tables Vol C Tables 4.2.6.8 and 6.1.1.4'
O O 0.0106 0.0060 'International Tables Vol C Tables 4.2.6.8 and 6.1.1.4'
S S 0.1246 0.1234 'International Tables Vol C Tables 4.2.6.8 and 6.1.1.4'

loop_
_geom_angle_atom_site_label_1
_geom_angle_atom_site_label_2
_geom_angle_atom_site_label_3
_geom_angle_site_symmetry_1
_geom_angle_site_symmetry_3
_geom_angle
_geom_angle_publ_flag
O2 S1 O3 . . 116.71(6) ?
O2 S1 C4 . . 109.33(5) ?
O3 S1 C4 . . 111.62(5) ?
O2 S1 C7 . . 112.17(6) ?
O3 S1 C7 . . 109.72(5) ?
C4 S1 C7 . . 95.25(5) ?
C5 O1 C1 . . 117.12(8) ?
C1 N1 H1 . . 122.4(11) ?
C1 N1 H2 . . 117.5(11) ?
H1 N1 H2 . . 119.9(15) ?
C9 N2 C10 . . 112.12(10) ?
C9 N2 H3 . . 120.1(11) ?
C10 N2 H3 . . 127.8(11) ?
N1 C1 C2 . . 127.58(10) ?
N1 C1 O1 . . 110.36(9) ?
C2 C1 O1 . . 122.06(9) ?
C1 C2 C8 . . 117.77(9) ?
C1 C2 C3 . . 124.51(10) ?
C8 C2 C3 . . 117.44(9) ?
C4 C3 C11 . . 114.92(9) ?
C4 C3 C2 . . 106.69(8) ?
C11 C3 C2 . . 114.50(9) ?
C4 C3 C9 . . 110.35(9) ?
C11 C3 C9 . . 101.79(8) ?
C2 C3 C9 . . 108.38(8) ?
C5 C4 C3 . . 124.95(9) ?
C5 C4 S1 . . 109.79(8) ?
C3 C4 S1 . . 125.24(8) ?
C4 C5 O1 . . 124.61(10) ?
C4 C5 C6 . . 120.35(10) ?
O1 C5 C6 . . 115.04(9) ?
C5 C6 C7 . . 106.80(9) ?
C5 C6 H6A . . 110.4 ?
C7 C6 H6A . . 110.4 ?
C5 C6 H6B . . 110.4 ?
C7 C6 H6B . . 110.4 ?
H6A C6 H6B . . 108.6 ?
C6 C7 S1 . . 107.79(8) ?
C6 C7 H7A . . 110.1 ?
S1 C7 H7A . . 110.1 ?
C6 C7 H7B . . 110.1 ?
S1 C7 H7B . . 110.1 ?
H7A C7 H7B . . 108.5 ?
N3 C8 C2 . . 177.90(12) ?
O4 C9 N2 . . 126.97(10) ?
O4 C9 C3 . . 125.10(10) ?
N2 C9 C3 . . 107.86(9) ?
C15 C10 C11 . . 121.93(12) ?
C15 C10 N2 . . 128.42(11) ?
C11 C10 N2 . . 109.66(10) ?
C12 C11 C10 . . 120.70(10) ?
C12 C11 C3 . . 130.77(10) ?
C10 C11 C3 . . 108.54(10) ?
C11 C12 C13 . . 117.97(11) ?
C11 C12 H12 . . 121.0 ?
C13 C12 H12 . . 121.0 ?
C14 C13 C12 . . 120.66(12) ?
C14 C13 H13 . . 119.7 ?
C12 C13 H13 . . 119.7 ?
C13 C14 C15 . . 121.88(12) ?
C13 C14 H14 . . 119.1 ?
C15 C14 H14 . . 119.1 ?
C10 C15 C14 . . 116.85(12) ?
C10 C15 H15 . . 121.6 ?
C14 C15 H15 . . 121.6 ?

loop_
_geom_bond_atom_site_label_1
_geom_bond_atom_site_label_2
_geom_bond_site_symmetry_2
_geom_bond_distance
_geom_bond_publ_flag
S1 O2 . 1.4359(9) ?
S1 O3 . 1.4448(9) ?
S1 C4 . 1.7491(11) ?
S1 C7 . 1.7957(12) ?
O1 C5 . 1.3648(12) ?
O1 C1 . 1.3719(13) ?
O4 C9 . 1.2221(14) ?
N1 C1 . 1.3340(14) ?
N1 H1 . 0.887(17) ?
N1 H2 . 0.877(17) ?
N2 C9 . 1.3480(15) ?
N2 C10 . 1.4133(16) ?
N2 H3 . 0.838(18) ?
N3 C8 . 1.1543(15) ?
C1 C2 . 1.3673(15) ?
C2 C8 . 1.4148(15) ?
C2 C3 . 1.5228(14) ?
C3 C4 . 1.4987(14) ?
C3 C11 . 1.5190(15) ?
C3 C9 . 1.5617(15) ?
C4 C5 . 1.3248(14) ?
C5 C6 . 1.4867(15) ?
C6 C7 . 1.5319(16) ?
C6 H6A . 0.99 ?
C6 H6B . 0.99 ?
C7 H7A . 0.99 ?
C7 H7B . 0.99 ?
C10 C15 . 1.3869(16) ?
C10 C11 . 1.3942(16) ?
C11 C12 . 1.3792(16) ?
C12 C13 . 1.3998(16) ?
C12 H12 . 0.95 ?
C13 C14 . 1.3842(19) ?
C13 H13 . 0.95 ?
C14 C15 . 1.390(2) ?
C14 H14 . 0.95 ?
C15 H15 . 0.95 ?

loop_
_geom_hbond_atom_site_label_D
_geom_hbond_atom_site_label_H
_geom_hbond_atom_site_label_A
_geom_hbond_site_symmetry_A
_geom_hbond_distance_DH
_geom_hbond_distance_HA
_geom_hbond_distance_DA
_geom_hbond_angle_DHA
N1 H1 N3 5_575 0.89(2) 2.21(2) 3.0878(15) 170(2)
N1 H2 O4 5_565 0.88(2) 2.01(2) 2.8790(14) 172.0(10)
N2 H3 O3 6_565 0.84(2) 2.13(2) 2.9255(14) 159(2)

loop_
_geom_torsion_atom_site_label_1
_geom_torsion_atom_site_label_2
_geom_torsion_atom_site_label_3
_geom_torsion_atom_site_label_4
_geom_torsion_site_symmetry_1
_geom_torsion_site_symmetry_2
_geom_torsion_site_symmetry_3
_geom_torsion_site_symmetry_4
_geom_torsion
_geom_torsion_publ_flag
C5 O1 C1 N1 . . . . -179.52(9) ?
C5 O1 C1 C2 . . . . 0.99(15) ?
N1 C1 C2 C8 . . . . -8.53(18) ?
O1 C1 C2 C8 . . . . 170.86(9) ?
N1 C1 C2 C3 . . . . 177.78(10) ?
O1 C1 C2 C3 . . . . -2.82(17) ?
C1 C2 C3 C4 . . . . 2.39(14) ?
C8 C2 C3 C4 . . . . -171.31(9) ?
C1 C2 C3 C11 . . . . -125.94(11) ?
C8 C2 C3 C11 . . . . 60.36(13) ?
C1 C2 C3 C9 . . . . 121.23(11) ?
C8 C2 C3 C9 . . . . -52.48(12) ?
C11 C3 C4 C5 . . . . 127.60(11) ?
C2 C3 C4 C5 . . . . -0.48(15) ?
C9 C3 C4 C5 . . . . -118.03(11) ?
C11 C3 C4 S1 . . . . -54.22(13) ?
C2 C3 C4 S1 . . . . 177.70(7) ?
C9 C3 C4 S1 . . . . 60.16(12) ?
O2 S1 C4 C5 . . . . 114.52(9) ?
O3 S1 C4 C5 . . . . -114.83(8) ?
C7 S1 C4 C5 . . . . -1.19(9) ?
O2 S1 C4 C3 . . . . -63.89(11) ?
O3 S1 C4 C3 . . . . 66.76(10) ?
C7 S1 C4 C3 . . . . -179.61(10) ?
C3 C4 C5 O1 . . . . -1.14(18) ?
S1 C4 C5 O1 . . . . -179.56(8) ?
C3 C4 C5 C6 . . . . 179.18(10) ?
S1 C4 C5 C6 . . . . 0.76(13) ?
C1 O1 C5 C4 . . . . 0.96(15) ?
C1 O1 C5 C6 . . . . -179.33(9) ?
C4 C5 C6 C7 . . . . 0.21(14) ?
O1 C5 C6 C7 . . . . -179.51(9) ?
C5 C6 C7 S1 . . . . -1.03(11) ?
O2 S1 C7 C6 . . . . -112.07(8) ?
O3 S1 C7 C6 . . . . 116.50(8) ?
C4 S1 C7 C6 . . . . 1.28(9) ?
C10 N2 C9 O4 . . . . 178.17(11) ?
C10 N2 C9 C3 . . . . 0.86(12) ?
C4 C3 C9 O4 . . . . 58.53(13) ?
C11 C3 C9 O4 . . . . -179.02(10) ?
C2 C3 C9 O4 . . . . -57.96(14) ?
C4 C3 C9 N2 . . . . -124.10(10) ?
C11 C3 C9 N2 . . . . -1.65(11) ?
C2 C3 C9 N2 . . . . 119.41(10) ?
C9 N2 C10 C15 . . . . -179.69(12) ?
C9 N2 C10 C11 . . . . 0.40(13) ?
C15 C10 C11 C12 . . . . -1.83(17) ?
N2 C10 C11 C12 . . . . 178.09(10) ?
C15 C10 C11 C3 . . . . 178.57(11) ?
N2 C10 C11 C3 . . . . -1.51(12) ?
C4 C3 C11 C12 . . . . -58.40(15) ?
C2 C3 C11 C12 . . . . 65.64(15) ?
C9 C3 C11 C12 . . . . -177.67(11) ?
C4 C3 C11 C10 . . . . 121.14(10) ?
C2 C3 C11 C10 . . . . -114.81(10) ?
C9 C3 C11 C10 . . . . 1.88(11) ?
C10 C11 C12 C13 . . . . 1.27(16) ?
C3 C11 C12 C13 . . . . -179.23(11) ?
C11 C12 C13 C14 . . . . -0.03(17) ?
C12 C13 C14 C15 . . . . -0.73(19) ?
C11 C10 C15 C14 . . . . 1.04(18) ?
N2 C10 C15 C14 . . . . -178.86(12) ?
C13 C14 C15 C10 . . . . 0.22(19) ?
